data_7245186
loop_
_publ_author_name
'Momenzadeh Abardeh, Zahrasadat'
'Salimi, Alireza'
'Oganov, Artem R.'

_publ_section_title
;
 Crystal structure prediction of N-halide phthalimide compounds: Halogen
 bond synthon as a touchstone
;
_journal_name_full CrystEngComm
_journal_paper_doi 10.1039/D2CE00476C
_journal_year 2022
_chemical_formula_sum 'C8 H4 Br N O2'
_chemical_formula_weight 226.03
_space_group_IT_number 19
_space_group_name_Hall 'P 2ac 2ab'
_space_group_name_H-M_alt 'P 21 21 21'
_symmetry_cell_setting orthorhombic
_symmetry_space_group_name_Hall 'P 2ac 2ab'
_symmetry_space_group_name_H-M 'P 21 21 21'
_audit_creation_date 2010-05-11T23:58
_audit_creation_method 'from EXP file using GSAS2CIF'
_audit_update_record
;
2022-03-17 deposited with the CCDC.	2022-07-08 downloaded from the CCDC.
;
_cell_angle_alpha 90.0
_cell_angle_beta 90.0
_cell_angle_gamma 90.0
_cell_formula_units_Z 4
_cell_length_a 5.21734(27)
_cell_length_b 6.66130(24)
_cell_length_c 22.6335(9)
_cell_measurement_temperature 298
_cell_volume 786.61(6)
_computing_data_collection 'WinXPOW (Stoe & Cie, 2010)'
_computing_data_reduction 'WinXPOW (Stoe & Cie, 2010)'
_computing_molecular_graphics 'ORTEP-3 (Farrugia, 1997)'
_computing_publication_material 'publCIF (Westrip, 2010)'
_computing_structure_refinement 'GSAS (Larson & Von Dreele, 2004)'
_computing_structure_solution 'DASH (David et al., 2006)'
_diffrn_ambient_temperature 298
_diffrn_measurement_device_type 'STOE STADI P'
_diffrn_radiation_polarisn_ratio 0.5
_diffrn_radiation_probe x-ray
_diffrn_radiation_source 'Cu K\a'
_diffrn_radiation_type 'Cu K\a'
_diffrn_radiation_wavelength 1.5406
_exptl_absorpt_correction_T_max 1.00000
_exptl_absorpt_correction_T_min 1.00000
_exptl_absorpt_process_details
;   GSAS Absorption/surface roughness correction: function number 0
 No correction is applied.
;
_exptl_crystal_density_diffrn 1.909
_exptl_crystal_F_000 440.0
_pd_block_id 2010-05-11T23:58|KHE21-NEW-FINAL-ISOM|Alireza|Unknown
_pd_calc_method 'Rietveld Refinement'
_pd_char_colour white
_pd_instr_location ' ?'
_pd_meas_2theta_range_inc 0.02
_pd_meas_2theta_range_max 89.98
_pd_meas_2theta_range_min 1.0
_pd_meas_number_of_points 4450
_pd_phase_name KHE21-NEW-Final-isomorph
_pd_prep_temperature 298
_pd_proc_2theta_range_inc 0.02
_pd_proc_2theta_range_max 89.9846
_pd_proc_2theta_range_min 1.0046
_pd_proc_info_datetime 2010-05-11T23:58:44
_pd_proc_info_excluded_regions ' ?'
_pd_proc_ls_background_function
;   GSAS Background function number 1 with 36 terms.
 Shifted Chebyshev function of 1st kind
      1:    44.2569     2:   -4.85238     3:    2.81225     4:   -12.1369    
      5:    14.1584     6:   -12.7523     7:    9.56375     8:   -7.55126    
      9:    5.94327    10:   -3.38609    11:    4.04656    12:   -3.07384    
     13:    1.64632    14:   -1.56262    15:    1.98656    16:   -1.66873    
     17:   0.938107    18:   -1.25806    19:    1.00278    20:  -0.437361    
     21:   0.442418    22:  -9.492160E-0223:  -0.530657    24:   0.140703    
     25:  -0.129708    26:   0.196593    27:  -0.631060    28:  -0.142624    
     29:   0.358422    30:   0.563163    31:  -0.380211    32:  -0.414316    
     33:   0.272250    34:    1.76263    35:   -1.69509    36:  -0.192452    
;
_pd_proc_ls_peak_cutoff 0.00100
_pd_proc_ls_pref_orient_corr
;   Spherical Harmonic ODF
 Spherical harmonic order=  8
 The sample symmetry is: cylindrical (fiber texture)
 Index =  2  0  0   Coeff=    0.3638
 Index =  2  0  2   Coeff=   -0.4321
 Index =  4  0  0   Coeff=   -0.1694
 Index =  4  0  2   Coeff=    0.0806
 Index =  4  0  4   Coeff=    0.0867
 Index =  6  0  0   Coeff=   -0.1742
 Index =  6  0  2   Coeff=   -0.3094
 Index =  6  0  4   Coeff=   -0.1992
 Index =  6  0  6   Coeff=   -0.2140
 Index =  8  0  0   Coeff=   -0.0060
 Index =  8  0  2   Coeff=   -0.0561
 Index =  8  0  4   Coeff=    0.0346
 Index =  8  0  6   Coeff=    0.0073
 Index =  8  0  8   Coeff=    0.0788
 Prefered orientation correction range: Min=   0.34946, Max=   1.71839
;
_pd_proc_ls_profile_function
;
 CW Profile function number 2 with  18 terms
 Profile coefficients for Simpson's rule integration of pseudovoigt function
 C.J. Howard (1982). J. Appl. Cryst.,15,615-620.
 P. Thompson, D.E. Cox & J.B. Hastings (1987). J. Appl. Cryst.,20,79-83.
 #1(GU)   =  422.197 #2(GV)   =   51.071 #3(GW)   =   25.565
 #4(LX)   =    7.550 #5(LY)   =    9.229 #6(trns) =   24.746
 #7(asym) =   3.5648 #8(shft) =   0.7894 #9(GP)   =    0.000
 #10(stec)=     0.00 #11(ptec)=     0.00 #12(sfec)=     0.00
 #13(L11) =    0.000 #14(L22) =    0.000 #15(L33) =    0.000
 #16(L12) =    0.000 #17(L13) =    0.000 #18(L23) =    0.000
 Peak tails are ignored  where the intensity is below 0.0010 times the peak
   Aniso. broadening axis   0.0   0.0   1.0
;
_pd_proc_ls_prof_R_factor 0.0790
_pd_proc_ls_prof_wR_expected 0.1077
_pd_proc_ls_prof_wR_factor 0.1012
_pd_proc_number_of_points 4450
_pd_spec_mounting ' ?'
_refine_ls_goodness_of_fit_all 0.98
_refine_ls_hydrogen_treatment constr
_refine_ls_matrix_type full
_refine_ls_number_parameters 49
_refine_ls_number_restraints 53
_refine_ls_R_Fsqd_factor 0.08395
_refine_ls_shift/su_max 0.03
_refine_ls_shift/su_mean 0.00
_reflns_d_resolution_high 1.088
_reflns_d_resolution_low 11.317
_reflns_limit_h_max 4
_reflns_limit_h_min 0
_reflns_limit_k_max 6
_reflns_limit_k_min 0
_reflns_limit_l_max 21
_reflns_limit_l_min 0
_reflns_number_total 411
_cod_data_source_file d2ce00476c2.cif
_cod_data_source_block KHE21-NEW-FINAL-ISOM_publ
_cod_depositor_comments
;
The following automatic conversions were performed:

data item '_geom_angle_publ_flag' value 'N' was changed to 'n' in
accordance with the
/home/data/users/saulius/crontab/automatic-downloads/rss-feeds/RSC/lib/dictionaries/cif_core.dic
dictionary named 'cif_core.dic' version 2.4.2 last updated on
2011-04-26 (27 times).

data item '_geom_bond_publ_flag' value 'N' was changed to 'n' in
accordance with the
/home/data/users/saulius/crontab/automatic-downloads/rss-feeds/RSC/lib/dictionaries/cif_core.dic
dictionary named 'cif_core.dic' version 2.4.2 last updated on
2011-04-26 (40 times).

Automatic conversion script
Id: cif_fix_values 7556 2019-12-06 15:28:31Z antanas 
;
_cod_database_code 7245186
_gsas_exptl_extinct_corr_t_min 1.00000
_gsas_exptl_extinct_corr_t_max 1.00000

loop_
_symmetry_equiv_pos_site_id
_symmetry_equiv_pos_as_xyz
1 +x,+y,+z
2 +x+1/2,-y+1/2,-z
3 -x,+y+1/2,-z+1/2
4 -x+1/2,-y,+z+1/2

loop_
_atom_site_type_symbol
_atom_site_label
_atom_site_fract_x
_atom_site_fract_y
_atom_site_fract_z
_atom_site_occupancy
_atom_site_thermal_displace_type
_atom_site_U_iso_or_equiv
_atom_site_symmetry_multiplicity
C C7 0.37456 0.94816 0.59665 1.0 Uiso 0.0426(4) 4
C C2 0.37596 1.10769 0.63528 1.0 Uiso 0.0426(4) 4
C C6 0.20729 0.93924 0.54998 1.0 Uiso 0.0426(4) 4
C C8 0.57496 0.80275 0.61512 1.0 Uiso 0.0426(4) 4
C C3 0.21015 1.26601 0.62911 1.0 Uiso 0.0426(4) 4
C C1 0.57731 1.07289 0.68054 1.0 Uiso 0.0426(4) 4
C C5 0.03884 1.09825 0.54328 1.0 Uiso 0.0426(4) 4
H H6 0.20773 0.81454 0.52019 1.0 Uiso 0.076 4
O O2 0.64747 0.65667 0.59066 1.0 Uiso 0.0468(4) 4
N N1 0.68523 0.88914 0.66518 1.0 Uiso 0.0465(4) 4
C C4 0.04025 1.25876 0.58214 1.0 Uiso 0.0426(4) 4
H H3 0.21276 1.38935 0.65938 1.0 Uiso 0.076 4
O O1 0.64469 1.17834 0.71954 1.0 Uiso 0.0468(4) 4
H H5 -0.0951 1.09742 0.50742 1.0 Uiso 0.076 4
Br Br1 0.94048 0.77093 0.70799 1.0 Uiso 0.0404(4) 4
H H4 -0.09263 1.37928 0.57567 1.0 Uiso 0.076 4

loop_
_atom_type_symbol
_atom_type_number_in_cell
_atom_type_scat_dispersion_real
_atom_type_scat_dispersion_imag
_atom_type_scat_Cromer_Mann_a1
_atom_type_scat_Cromer_Mann_a2
_atom_type_scat_Cromer_Mann_a3
_atom_type_scat_Cromer_Mann_a4
_atom_type_scat_Cromer_Mann_b1
_atom_type_scat_Cromer_Mann_b2
_atom_type_scat_Cromer_Mann_b3
_atom_type_scat_Cromer_Mann_b4
_atom_type_scat_Cromer_Mann_c
_atom_type_scat_source
C 32.0 0.000 0.000 2.31000 20.8439 1.02000 10.2075 1.58860 0.56870 0.86500 51.6512 0.21560 International_Tables_Vol_C
H 16.0 0.000 0.000 0.49300 10.5109 0.32291 26.1257 0.14019 3.14236 0.04081 57.7997 0.00304 International_Tables_Vol_C
O 8.0 0.000 0.000 3.04850 13.2771 2.28680 5.70110 1.54630 0.32390 0.86700 32.9089 0.25080 International_Tables_Vol_C
N 4.0 0.000 0.000 12.2126 0.00570 3.13220 9.89330 2.01250 28.9975 1.16630 0.58260 -11.529 International_Tables_Vol_C
Br 4.0 0.000 0.000 17.1789 2.17230 5.23580 16.5796 5.63770 0.26090 3.98510 41.4328 2.95570 International_Tables_Vol_C

loop_
_geom_angle_atom_site_label_1
_geom_angle_atom_site_label_2
_geom_angle_atom_site_label_3
_geom_angle
_geom_angle_site_symmetry_1
_geom_angle_site_symmetry_2
_geom_angle_site_symmetry_3
_geom_angle_publ_flag
C2 C7 C6 121.7475(15) 1_555 . 1_555 n
C2 C7 C8 108.7251(20) 1_555 . 1_555 n
C6 C7 C8 129.5274(15) 1_555 . 1_555 n
C7 C2 C3 121.7275(18) 1_555 . 1_555 n
C7 C2 C1 108.7465(18) 1_555 . 1_555 n
C3 C2 C1 129.5260(14) 1_555 . 1_555 n
C7 C6 C5 117.0707(17) 1_555 . 1_555 n
C7 C6 H6 121.1759(15) 1_555 . 1_555 n
C5 C6 H6 121.7535(18) 1_555 . 1_555 n
C7 C8 O2 129.0874(17) 1_555 . 1_555 n
C7 C8 N1 104.4721(21) 1_555 . 1_555 n
O2 C8 N1 126.0253(18) 1_555 . 1_555 n
C2 C3 C4 117.0745(17) 1_555 . 1_555 n
C2 C3 H3 121.1588(18) 1_555 . 1_555 n
C4 C3 H3 121.7666(15) 1_555 . 1_555 n
C2 C1 N1 104.5462(17) 1_555 . 1_555 n
C2 C1 O1 129.2555(16) 1_555 . 1_555 n
N1 C1 O1 126.1004(18) 1_555 . 1_555 n
C6 C5 C4 121.1851(18) 1_555 . 1_555 n
C6 C5 H5 119.5487(16) 1_555 . 1_555 n
C4 C5 H5 119.2662(16) 1_555 . 1_555 n
C8 N1 C1 113.5101(18) 1_555 . 1_555 n
C8 N1 Br1 123.6481(18) 1_555 . 1_555 n
C1 N1 Br1 122.8214(15) 1_555 . 1_555 n
C3 C4 C5 121.1947(15) 1_555 . 1_555 n
C3 C4 H4 119.5513(17) 1_555 . 1_555 n
C5 C4 H4 119.2540(19) 1_555 . 1_555 n

loop_
_geom_bond_atom_site_label_1
_geom_bond_atom_site_label_2
_geom_bond_distance
_geom_bond_site_symmetry_1
_geom_bond_site_symmetry_2
_geom_bond_publ_flag
C7 C2 1.37615(4) . 1_555 n
C7 C6 1.37147(4) . 1_555 n
C7 C8 1.48532(5) . 1_555 n
C2 C7 1.37615(4) . 1_555 n
C2 C3 1.37117(4) . 1_555 n
C2 C1 1.48549(5) . 1_555 n
C6 C7 1.37147(4) . 1_555 n
C6 C5 1.38468(4) . 1_555 n
C6 H6 1.069870(30) . 1_555 n
C8 C7 1.48532(5) . 1_555 n
C8 O2 1.181750(30) . 1_555 n
C8 N1 1.39497(4) . 1_555 n
C8 Br1 2.84611(9) . 1_555 n
C3 C2 1.37117(4) . 1_555 n
C3 C4 1.38501(4) . 1_555 n
C3 H3 1.069860(30) . 1_555 n
C1 C2 1.48549(5) . 1_555 n
C1 N1 1.39146(4) . 1_555 n
C1 O1 1.181620(30) . 1_555 n
C1 Br1 2.83233(8) . 1_555 n
C5 C6 1.38468(4) . 1_555 n
C5 C4 1.38450(4) . 1_555 n
C5 H5 1.071040(30) . 1_555 n
H6 C6 1.069870(30) . 1_555 n
O2 C8 1.181750(30) . 1_555 n
N1 C8 1.39497(4) . 1_555 n
N1 C1 1.39146(4) . 1_555 n
N1 Br1 1.82548(6) . 1_555 n
C4 C3 1.38501(4) . 1_555 n
C4 C5 1.38450(4) . 1_555 n
C4 H4 1.070790(30) . 1_555 n
H3 C3 1.069860(30) . 1_555 n
O1 C1 1.181620(30) . 1_555 n
O1 Br1 2.78473(10) . 3_756 n
H5 C5 1.071040(30) . 1_555 n
Br1 C8 2.84611(9) . 1_555 n
Br1 C1 2.83233(8) . 1_555 n
Br1 N1 1.82548(6) . 1_555 n
Br1 O1 2.78473(10) . 3_746 n
H4 C4 1.070790(30) . 1_555 n

loop_
_geom_hbond_atom_site_label_D
_geom_hbond_atom_site_label_H
_geom_hbond_atom_site_label_A
_geom_hbond_distance_DH
_geom_hbond_distance_HA
_geom_hbond_distance_DA
_geom_hbond_angle_DHA
_geom_hbond_site_symmetry_A
_geom_hbond_publ_flag
C4 H4 O2 1.07 2.317 3.3559 163 1_465 yes
C6 H6 O2 1.07 2.536 3.2616 124 2_466 yes

loop_
_gsas_i100_meas
100.00
6.00
39.08
1.05
5.51
24.01
0.55
2.64
10.97
0.18
14.64
10.84
15.18
0.95
18.99
7.21
9.62
25.46
78.91
0.20
3.92
21.65
4.04
0.11
2.89
17.66
1.39
2.04
1.25
14.44
37.24
2.94
5.48
0.21
5.33
0.68
0.30
0.18
0.84
0.85
0.32
0.53
2.78
0.17
1.29
0.01
0.50
3.88
0.64
5.11
7.98
0.13
3.84
1.68
2.95
1.23
3.56
2.69
0.04
0.05
0.31
0.04
0.38
0.14
3.21
2.18
1.84
0.01
3.39
1.67
0.05
0.43
0.03
0.94
0.36
1.32
1.35
0.08
4.96
2.55
3.40
0.82
0.08
0.11
1.88
0.47
2.33
0.60
1.64
0.87
1.81
4.75
4.43
4.07
0.53
1.16
1.57
0.69
0.00
0.60
0.95
4.27
0.04
0.79
0.03
2.58
0.10
0.41
1.28
0.56
0.30
0.16
1.62
0.02
0.78
0.50
0.32
0.00
0.98
0.92
0.55
0.18
0.77
0.69
2.27
0.43
2.77
1.78
1.40
1.78
0.86
1.15
0.23
2.12
0.20
0.02
0.12
0.35
0.04
0.23
0.20
0.32
0.25
0.60
0.35
0.48
1.34
3.11
0.72
0.21
0.13
0.05
0.44
0.06
0.51
0.62
0.07
0.13
0.03
0.03
0.36
0.07
0.00
0.54
0.46
0.42
0.03
1.00
0.56
0.15
0.15
0.86
0.57
0.04
0.03
1.22
0.62
0.41
0.05
1.14
0.21
0.35
0.19
2.25
0.38
0.32
0.66
0.42
0.05
0.23
0.04
0.08
0.14
0.40
0.03
0.09
0.19
0.21
0.25
0.24
0.34
0.33
0.49
0.40
0.03
0.71
0.02
0.18
0.16
0.03
0.00
0.19
0.23
0.19
0.25
0.05
0.61
0.03
0.18
0.12
0.25
0.78
0.02
0.38
0.71
0.63
0.55
0.51
1.00
0.09
0.01
0.80
0.07
0.15
0.21
0.00
0.19
0.20
0.12
0.17
0.07
0.19
0.27
0.52
0.00
0.73
0.01
0.17
0.27
0.22
0.00
0.17
0.10
0.01
0.08
0.58
0.18
0.14
0.20
0.62
0.22
0.00
0.01
0.54
0.41
0.50
0.18
0.01
0.40
0.18
0.05
0.06
0.01
0.05
0.48
0.57
0.25
0.00
0.42
0.20
0.05
0.18
0.10
0.37
0.35
0.04
0.01
0.33
0.02
0.22
0.00
0.02
0.05
0.32
0.02
0.15
0.12
0.06
0.50
0.29
0.00
0.12
0.03
0.03
0.17
0.01
0.48
0.15
0.02
0.31
0.11
0.00
0.00
0.60
0.59
0.02
0.22
0.13
0.11
0.02
0.35
0.03
0.00
0.18
0.04
0.19
0.18
0.06
0.00
0.12
0.12
0.12
0.27
0.01
0.15
0.37
0.38
0.48
0.14
0.23
0.52
0.21
0.25
0.01
0.12
0.32
0.08
0.10
0.05
0.24
0.08
0.09
0.07
0.17
0.04
0.07
0.15
0.30
0.22
0.10
0.04
0.23
0.22
0.00
0.37
0.01
0.22
0.03
0.02
0.01
0.04
0.11
0.14
0.04
0.04
0.17
0.00
0.05
0.18
0.06
0.00
0.16
0.00
0.01
0.14
0.00
0.16
0.23
0.11
0.07
0.18
0.24
0.09
0.10
0.06
0.08
0.08
0.02
0.00
0.09
0.08
0.09
0.03
0.17
0.06
0.31
0.06
0.00
0.34
0.01
0.00
